data_4122083
loop_
_publ_author_name
'Ogasawara, Masamichi'
'Tseng, Ya-Yi'
'Arae, Sachie'
'Morita, Tomotaka'
'Nakaya, Takeshi'
'Wu, Wei-Yi'
'Takahashi, Tamotsu'
'Kamikawa, Ken'

_publ_section_title
;
 Phosphine-Olefin Ligands Based on a Planar-Chiral (\p-Arene)chromium
 Scaffold: Design, Synthesis, and Application in Asymmetric Catalysis.
;
_journal_issue 26
_journal_name_full 'Journal of the American Chemical Society'
_journal_page_first 9377
_journal_page_last 9384
_journal_paper_doi 10.1021/ja503060e
_journal_volume 136
_journal_year 2014
_chemical_formula_sum 'C48 H42 Cl Cr O2 P2 Rh'
_chemical_formula_weight 903.12
_chemical_name_systematic
; 
 ? 
;
_space_group_IT_number 15
_symmetry_cell_setting monoclinic
_symmetry_space_group_name_Hall '-C 2yc'
_symmetry_space_group_name_H-M 'C 1 2/c 1'
_atom_sites_solution_hydrogens geom
_atom_sites_solution_primary direct
_atom_sites_solution_secondary difmap
_audit_creation_method SHELXL-97
_cell_angle_alpha 90.00
_cell_angle_beta 113.810(13)
_cell_angle_gamma 90.00
_cell_formula_units_Z 8
_cell_length_a 33.628(13)
_cell_length_b 15.646(6)
_cell_length_c 17.339(5)
_cell_measurement_temperature 296(2)
_cell_volume 8346(5)
_computing_cell_refinement 'rigaku process auto'
_computing_data_collection 'rigaku process auto'
_computing_data_reduction 'rigaku process auto'
_computing_structure_refinement 'SHELXL-97 (Sheldrick, 1997)'
_computing_structure_solution 'SHELXS-97 (Sheldrick, 1990)'
_diffrn_ambient_temperature 296(2)
_diffrn_measured_fraction_theta_full 0.953
_diffrn_measured_fraction_theta_max 0.953
_diffrn_measurement_device_type 'rigaku r-axis rapid'
_diffrn_radiation_monochromator graphite
_diffrn_radiation_source 'fine-focus sealed tube'
_diffrn_radiation_type MoK\a
_diffrn_radiation_wavelength 0.71075
_diffrn_reflns_av_R_equivalents 0.0812
_diffrn_reflns_av_sigmaI/netI 0.0916
_diffrn_reflns_limit_h_max 43
_diffrn_reflns_limit_h_min -43
_diffrn_reflns_limit_k_max 11
_diffrn_reflns_limit_k_min -20
_diffrn_reflns_limit_l_max 21
_diffrn_reflns_limit_l_min -22
_diffrn_reflns_number 30482
_diffrn_reflns_theta_full 27.47
_diffrn_reflns_theta_max 27.47
_diffrn_reflns_theta_min 3.06
_exptl_absorpt_coefficient_mu 0.835
_exptl_absorpt_correction_T_max 0.9212
_exptl_absorpt_correction_T_min 0.7878
_exptl_absorpt_correction_type empirical
_exptl_absorpt_process_details abscor
_exptl_crystal_colour orange
_exptl_crystal_density_diffrn 1.437
_exptl_crystal_density_method 'not measured'
_exptl_crystal_description block
_exptl_crystal_F_000 3696
_exptl_crystal_size_max 0.30
_exptl_crystal_size_mid 0.20
_exptl_crystal_size_min 0.10
_refine_diff_density_max 0.443
_refine_diff_density_min -0.412
_refine_diff_density_rms 0.085
_refine_ls_extinction_method none
_refine_ls_goodness_of_fit_ref 0.969
_refine_ls_hydrogen_treatment constr
_refine_ls_matrix_type full
_refine_ls_number_parameters 497
_refine_ls_number_reflns 9122
_refine_ls_number_restraints 0
_refine_ls_restrained_S_all 0.969
_refine_ls_R_factor_all 0.1332
_refine_ls_R_factor_gt 0.0572
_refine_ls_shift/su_max 0.001
_refine_ls_shift/su_mean 0.000
_refine_ls_structure_factor_coef Fsqd
_refine_ls_weighting_details 'calc w=1/[\s^2^(Fo^2^)+(0.0945P)^2^+0.0000P] where P=(Fo^2^+2Fc^2^)/3'
_refine_ls_weighting_scheme calc
_refine_ls_wR_factor_gt 0.1407
_refine_ls_wR_factor_ref 0.1813
_reflns_number_gt 4819
_reflns_number_total 9122
_reflns_threshold_expression >2sigma(I)
_cod_data_source_file ja503060e_si_002.cif
_cod_data_source_block shelxl
_cod_depositor_comments
;
The following automatic conversions were performed:
'_atom_site_symetry_multiplicity' tag replaced with
'_atom_site_symmetry_multiplicity'.

Automatic conversion script
Id: cif_correct_tags 1440 2010-10-19 06:21:57Z saulius 

 Adding full bibliography for 4122083.cif.
;
_cod_original_sg_symbol_H-M C2/c
_cod_database_code 4122083

loop_
_symmetry_equiv_pos_as_xyz
'x, y, z'
'-x, y, -z+1/2'
'x+1/2, y+1/2, z'
'-x+1/2, y+1/2, -z+1/2'
'-x, -y, -z'
'x, -y, z-1/2'
'-x+1/2, -y+1/2, -z'
'x+1/2, -y+1/2, z-1/2'

loop_
_atom_site_label
_atom_site_type_symbol
_atom_site_fract_x
_atom_site_fract_y
_atom_site_fract_z
_atom_site_U_iso_or_equiv
_atom_site_adp_type
_atom_site_occupancy
_atom_site_symmetry_multiplicity
_atom_site_calc_flag
Rh1 Rh 0.028221(14) 0.81982(3) 0.34688(2) 0.05157(16) Uani 1 1 d
Cr1 Cr 0.10266(3) 0.63525(6) 0.58422(5) 0.0528(3) Uani 1 1 d
Cl1 Cl 0.04161(5) 0.88153(12) 0.22880(8) 0.0697(5) Uani 1 1 d
P1 P 0.00351(5) 0.74181(11) 0.42338(8) 0.0523(4) Uani 1 1 d
P2 P 0.13312(5) 0.76790(11) 0.60519(8) 0.0547(4) Uani 1 1 d
O1 O 0.18066(16) 0.5621(4) 0.7239(3) 0.0966(18) Uani 1 1 d
O2 O 0.07273(19) 0.6635(4) 0.7225(3) 0.103(2) Uani 1 1 d
C1 C 0.08398(17) 0.7433(4) 0.4004(3) 0.0535(14) Uani 1 1 d
H1 H 0.0796 0.7374 0.3443 0.064 Uiso 1 1 d
C2 C 0.09498(19) 0.8229(4) 0.4362(3) 0.0619(16) Uani 1 1 d
C3 C 0.1225(2) 0.8818(6) 0.4072(4) 0.089(3) Uani 1 1 d
H3A H 0.1522 0.8805 0.4477 0.108 Uiso 1 1 d
H3B H 0.1117 0.9396 0.4029 0.108 Uiso 1 1 d
H3C H 0.1209 0.8637 0.3534 0.108 Uiso 1 1 d
C4 C 0.0994(2) 0.8461(4) 0.5248(3) 0.0593(15) Uani 1 1 d
H4A H 0.0707 0.8484 0.5253 0.071 Uiso 1 1 d
H4B H 0.1124 0.9022 0.5393 0.071 Uiso 1 1 d
C5 C 0.07881(17) 0.6647(4) 0.4465(3) 0.0498(13) Uani 1 1 d
C6 C 0.10921(19) 0.5991(4) 0.4661(3) 0.0602(15) Uani 1 1 d
H6 H 0.1329 0.6041 0.4515 0.072 Uiso 1 1 d
C7 C 0.1042(2) 0.5253(4) 0.5084(4) 0.0658(17) Uani 1 1 d
H7 H 0.1245 0.4814 0.5216 0.079 Uiso 1 1 d
C8 C 0.0685(2) 0.5185(4) 0.5298(4) 0.0682(17) Uani 1 1 d
H8 H 0.0647 0.4687 0.5557 0.082 Uiso 1 1 d
C9 C 0.03884(19) 0.5832(4) 0.5135(3) 0.0606(16) Uani 1 1 d
H9 H 0.0160 0.5789 0.5307 0.073 Uiso 1 1 d
C10 C 0.04334(18) 0.6594(4) 0.4692(3) 0.0518(14) Uani 1 1 d
C11 C -0.04375(19) 0.6798(4) 0.3570(3) 0.0566(14) Uani 1 1 d
C12 C -0.0382(2) 0.6139(5) 0.3110(4) 0.0735(19) Uani 1 1 d
H12 H -0.0104 0.6011 0.3150 0.088 Uiso 1 1 d
C13 C -0.0741(3) 0.5642(5) 0.2571(4) 0.084(2) Uani 1 1 d
H13 H -0.0699 0.5175 0.2282 0.101 Uiso 1 1 d
C14 C -0.1142(3) 0.5869(8) 0.2487(4) 0.106(4) Uani 1 1 d
H14 H -0.1380 0.5551 0.2126 0.127 Uiso 1 1 d
C15 C -0.1204(2) 0.6557(7) 0.2929(5) 0.097(3) Uani 1 1 d
H15 H -0.1484 0.6708 0.2864 0.117 Uiso 1 1 d
C16 C -0.0852(2) 0.7008(6) 0.3461(4) 0.079(2) Uani 1 1 d
H16 H -0.0896 0.7473 0.3756 0.094 Uiso 1 1 d
C17 C -0.0121(2) 0.7882(5) 0.5048(4) 0.0687(18) Uani 1 1 d
C18 C -0.0099(3) 0.8745(6) 0.5144(5) 0.097(3) Uani 1 1 d
H18 H -0.0018 0.9076 0.4786 0.116 Uiso 1 1 d
C19 C -0.0198(4) 0.9157(8) 0.5766(8) 0.134(4) Uani 1 1 d
H19 H -0.0191 0.9745 0.5820 0.161 Uiso 1 1 d
C20 C -0.0297(4) 0.8683(16) 0.6294(7) 0.169(8) Uani 1 1 d
H20 H -0.0352 0.8907 0.6735 0.202 Uiso 1 1 d
C21 C -0.0328(4) 0.7819(12) 0.6190(7) 0.148(6) Uani 1 1 d
H21 H -0.0411 0.7469 0.6536 0.179 Uiso 1 1 d
C22 C -0.0237(3) 0.7428(7) 0.5568(5) 0.108(3) Uani 1 1 d
H22 H -0.0257 0.6834 0.5509 0.130 Uiso 1 1 d
C23 C 0.18775(19) 0.7846(5) 0.6091(3) 0.0636(17) Uani 1 1 d
C24 C 0.2096(2) 0.7215(6) 0.5910(4) 0.080(2) Uani 1 1 d
H24 H 0.1964 0.6681 0.5752 0.095 Uiso 1 1 d
C25 C 0.2512(3) 0.7327(8) 0.5952(6) 0.112(3) Uani 1 1 d
H25 H 0.2652 0.6876 0.5812 0.134 Uiso 1 1 d
C26 C 0.2712(3) 0.8083(8) 0.6192(5) 0.102(3) Uani 1 1 d
H26 H 0.2993 0.8157 0.6227 0.122 Uiso 1 1 d
C27 C 0.2498(3) 0.8741(6) 0.6384(5) 0.091(2) Uani 1 1 d
H27 H 0.2637 0.9263 0.6551 0.110 Uiso 1 1 d
C28 C 0.2085(2) 0.8635(5) 0.6328(4) 0.078(2) Uani 1 1 d
H28 H 0.1942 0.9085 0.6452 0.094 Uiso 1 1 d
C29 C 0.1381(2) 0.8208(4) 0.7017(3) 0.0624(16) Uani 1 1 d
C30 C 0.1727(2) 0.7995(5) 0.7767(4) 0.0766(19) Uani 1 1 d
H30 H 0.1937 0.7607 0.7768 0.092 Uiso 1 1 d
C31 C 0.1755(3) 0.8372(7) 0.8518(4) 0.102(3) Uani 1 1 d
H31 H 0.1991 0.8245 0.9019 0.122 Uiso 1 1 d
C32 C 0.1448(4) 0.8918(7) 0.8529(5) 0.113(3) Uani 1 1 d
H32 H 0.1466 0.9148 0.9037 0.136 Uiso 1 1 d
C33 C 0.1111(4) 0.9122(7) 0.7800(6) 0.124(4) Uani 1 1 d
H33 H 0.0902 0.9507 0.7809 0.148 Uiso 1 1 d
C34 C 0.1073(3) 0.8781(7) 0.7056(5) 0.103(3) Uani 1 1 d
H34 H 0.0837 0.8935 0.6564 0.123 Uiso 1 1 d
C35 C 0.1507(2) 0.5903(5) 0.6692(4) 0.0701(18) Uani 1 1 d
C36 C 0.0839(2) 0.6540(5) 0.6682(4) 0.0690(18) Uani 1 1 d
C37 C 0.2098(6) 0.8991(12) 0.2195(9) 0.178(7) Uani 1 1 d
H37 H 0.2336 0.8952 0.2713 0.214 Uiso 1 1 d
C38 C 0.2165(4) 0.8907(12) 0.1535(10) 0.173(6) Uani 1 1 d
H38 H 0.2446 0.8847 0.1574 0.204 Uiso 1 1 d
C39 C 0.1840(6) 0.8893(15) 0.0826(9) 0.220(10) Uani 1 1 d
H39 H 0.1888 0.8778 0.0344 0.263 Uiso 1 1 d
C40 C 0.1435(6) 0.9051(12) 0.0739(9) 0.172(6) Uani 1 1 d
H40 H 0.1207 0.9100 0.0209 0.202 Uiso 1 1 d
C41 C 0.1352(5) 0.9148(9) 0.1424(15) 0.155(5) Uani 1 1 d
H41 H 0.1075 0.9227 0.1401 0.184 Uiso 1 1 d
C42 C 0.1707(9) 0.9122(14) 0.2192(12) 0.202(8) Uani 1 1 d
H42 H 0.1681 0.9188 0.2704 0.245 Uiso 1 1 d
C43 C 0.1723(8) 0.3806(16) 0.4388(10) 0.173(7) Uani 1 1 d
H43 H 0.1559 0.3697 0.3819 0.209 Uiso 1 1 d
C44 C 0.1682(9) 0.3296(10) 0.500(3) 0.224(11) Uani 1 1 d
H44 H 0.1499 0.2833 0.4890 0.266 Uiso 1 1 d
C45 C 0.1948(11) 0.356(2) 0.580(2) 0.216(15) Uani 1 1 d
H45 H 0.1957 0.3218 0.6249 0.259 Uiso 1 1 d
C46 C 0.2214(11) 0.432(3) 0.6003(17) 0.27(2) Uani 1 1 d
H46 H 0.2364 0.4518 0.6547 0.315 Uiso 1 1 d
C47 C 0.2210(6) 0.4665(16) 0.537(2) 0.216(11) Uani 1 1 d
H47 H 0.2394 0.5136 0.5464 0.259 Uiso 1 1 d
C48 C 0.1998(8) 0.4445(17) 0.4610(16) 0.176(7) Uani 1 1 d
H48 H 0.2039 0.4770 0.4194 0.212 Uiso 1 1 d

loop_
_atom_site_aniso_label
_atom_site_aniso_U_11
_atom_site_aniso_U_22
_atom_site_aniso_U_33
_atom_site_aniso_U_23
_atom_site_aniso_U_13
_atom_site_aniso_U_12
Rh1 0.0535(3) 0.0471(3) 0.0444(2) 0.00158(18) 0.00974(17) -0.0035(2)
Cr1 0.0479(5) 0.0514(6) 0.0515(5) 0.0044(4) 0.0122(4) -0.0035(4)
Cl1 0.0745(10) 0.0719(12) 0.0491(7) 0.0049(6) 0.0109(6) -0.0242(9)
P1 0.0458(8) 0.0562(10) 0.0483(7) 0.0008(6) 0.0120(6) -0.0003(7)
P2 0.0498(8) 0.0556(10) 0.0498(7) -0.0004(6) 0.0109(6) -0.0059(7)
O1 0.070(3) 0.103(5) 0.085(3) 0.029(3) -0.001(2) 0.010(3)
O2 0.109(4) 0.133(6) 0.087(3) -0.001(3) 0.060(3) -0.010(4)
C1 0.049(3) 0.062(4) 0.046(3) 0.004(2) 0.016(2) -0.005(3)
C2 0.052(3) 0.066(4) 0.057(3) 0.010(3) 0.010(2) -0.012(3)
C3 0.075(5) 0.095(6) 0.074(4) 0.031(4) 0.004(3) -0.038(4)
C4 0.064(4) 0.042(4) 0.053(3) 0.002(2) 0.004(3) -0.007(3)
C5 0.048(3) 0.052(4) 0.042(3) -0.005(2) 0.011(2) -0.004(3)
C6 0.058(4) 0.063(4) 0.053(3) -0.002(3) 0.015(3) 0.003(3)
C7 0.078(4) 0.041(4) 0.065(3) 0.004(3) 0.015(3) 0.009(3)
C8 0.077(5) 0.042(4) 0.069(4) 0.003(3) 0.013(3) -0.013(3)
C9 0.051(3) 0.059(4) 0.064(3) 0.004(3) 0.015(3) -0.017(3)
C10 0.046(3) 0.048(4) 0.049(3) 0.005(2) 0.006(2) -0.008(3)
C11 0.054(3) 0.055(4) 0.052(3) 0.006(3) 0.012(2) -0.006(3)
C12 0.062(4) 0.087(6) 0.060(4) -0.002(3) 0.013(3) -0.016(4)
C13 0.099(6) 0.069(5) 0.063(4) 0.000(3) 0.010(4) -0.019(4)
C14 0.069(5) 0.158(10) 0.063(4) 0.024(5) -0.003(4) -0.055(6)
C15 0.057(4) 0.133(9) 0.087(5) 0.006(5) 0.013(4) -0.009(5)
C16 0.044(4) 0.098(7) 0.082(4) 0.004(4) 0.014(3) -0.001(3)
C17 0.052(4) 0.091(6) 0.058(3) -0.003(3) 0.018(3) 0.007(3)
C18 0.099(6) 0.093(7) 0.106(6) -0.027(5) 0.049(5) -0.005(5)
C19 0.141(10) 0.134(11) 0.132(8) -0.062(8) 0.061(8) 0.009(7)
C20 0.119(9) 0.30(2) 0.079(6) -0.040(10) 0.028(6) 0.078(12)
C21 0.142(10) 0.231(18) 0.092(7) 0.038(9) 0.068(7) 0.071(11)
C22 0.129(8) 0.125(9) 0.091(5) 0.023(5) 0.066(5) 0.034(6)
C23 0.045(3) 0.085(5) 0.052(3) 0.006(3) 0.011(2) -0.006(3)
C24 0.053(4) 0.102(7) 0.084(4) -0.005(4) 0.027(3) -0.015(4)
C25 0.071(6) 0.154(11) 0.116(6) -0.007(6) 0.044(5) -0.006(6)
C26 0.062(5) 0.135(10) 0.102(6) -0.010(5) 0.025(4) -0.036(6)
C27 0.089(6) 0.072(6) 0.102(5) -0.004(4) 0.028(4) -0.035(5)
C28 0.074(5) 0.070(5) 0.083(4) -0.002(3) 0.023(3) -0.027(4)
C29 0.063(4) 0.062(4) 0.056(3) -0.011(3) 0.018(3) -0.005(3)
C30 0.089(5) 0.064(5) 0.064(4) -0.004(3) 0.018(3) 0.004(4)
C31 0.121(7) 0.111(8) 0.058(4) -0.008(4) 0.020(4) -0.004(6)
C32 0.175(10) 0.086(7) 0.078(5) -0.013(4) 0.052(6) 0.023(7)
C33 0.153(9) 0.129(9) 0.091(6) -0.020(6) 0.051(6) 0.048(7)
C34 0.094(6) 0.131(9) 0.077(5) -0.014(5) 0.028(4) 0.018(6)
C35 0.068(4) 0.071(5) 0.062(3) 0.008(3) 0.016(3) -0.008(4)
C36 0.063(4) 0.069(5) 0.069(4) -0.003(3) 0.021(3) -0.008(3)
C37 0.156(15) 0.24(2) 0.127(11) 0.020(11) 0.049(10) -0.004(13)
C38 0.101(9) 0.27(2) 0.135(10) -0.014(11) 0.034(8) 0.004(10)
C39 0.123(12) 0.38(3) 0.133(11) -0.060(14) 0.030(9) 0.001(15)
C40 0.121(11) 0.23(2) 0.139(11) 0.004(11) 0.025(9) 0.003(11)
C41 0.114(10) 0.118(12) 0.238(18) 0.005(11) 0.076(12) -0.004(8)
C42 0.21(2) 0.26(2) 0.170(15) 0.007(13) 0.117(15) -0.020(17)
C43 0.21(2) 0.138(17) 0.163(13) -0.034(12) 0.067(12) 0.051(14)
C44 0.30(3) 0.053(10) 0.37(3) 0.028(15) 0.19(3) 0.042(11)
C45 0.30(4) 0.22(3) 0.20(2) 0.11(2) 0.17(3) 0.15(2)
C46 0.27(3) 0.31(4) 0.154(17) -0.01(2) -0.001(18) 0.18(3)
C47 0.135(13) 0.18(2) 0.25(3) -0.04(2) 0.002(18) 0.035(12)
C48 0.177(19) 0.18(2) 0.192(18) 0.063(15) 0.096(15) 0.021(13)

loop_
_atom_type_symbol
_atom_type_description
_atom_type_scat_dispersion_real
_atom_type_scat_dispersion_imag
_atom_type_scat_source
C C 0.0033 0.0016 'International Tables Vol C Tables 4.2.6.8 and 6.1.1.4'
H H 0.0000 0.0000 'International Tables Vol C Tables 4.2.6.8 and 6.1.1.4'
O O 0.0106 0.0060 'International Tables Vol C Tables 4.2.6.8 and 6.1.1.4'
P P 0.1023 0.0942 'International Tables Vol C Tables 4.2.6.8 and 6.1.1.4'
Cl Cl 0.1484 0.1585 'International Tables Vol C Tables 4.2.6.8 and 6.1.1.4'
Cr Cr 0.3209 0.6236 'International Tables Vol C Tables 4.2.6.8 and 6.1.1.4'
Rh Rh -1.1178 0.9187 'International Tables Vol C Tables 4.2.6.8 and 6.1.1.4'

loop_
_geom_angle_atom_site_label_1
_geom_angle_atom_site_label_2
_geom_angle_atom_site_label_3
_geom_angle
_geom_angle_site_symmetry_1
_geom_angle_site_symmetry_3
C1 Rh1 C2 37.7(2) . .
C1 Rh1 P1 84.51(15) . .
C2 Rh1 P1 96.71(16) . .
C1 Rh1 Cl1 168.61(17) . 2
C2 Rh1 Cl1 153.7(2) . 2
P1 Rh1 Cl1 91.64(7) . 2
C1 Rh1 Cl1 99.24(15) . .
C2 Rh1 Cl1 95.83(16) . .
P1 Rh1 Cl1 163.66(6) . .
Cl1 Rh1 Cl1 81.60(8) 2 .
C1 Rh1 Rh1 121.51(14) . 2
C2 Rh1 Rh1 141.15(16) . 2
P1 Rh1 Rh1 115.84(5) . 2
Cl1 Rh1 Rh1 51.06(4) 2 2
Cl1 Rh1 Rh1 48.80(4) . 2
C36 Cr1 C35 84.1(3) . .
C36 Cr1 C9 85.9(3) . .
C35 Cr1 C9 131.6(3) . .
C36 Cr1 C8 100.9(3) . .
C35 Cr1 C8 99.7(3) . .
C9 Cr1 C8 36.9(3) . .
C36 Cr1 C7 135.0(3) . .
C35 Cr1 C7 87.4(3) . .
C9 Cr1 C7 67.6(3) . .
C8 Cr1 C7 37.5(3) . .
C36 Cr1 C10 102.4(3) . .
C35 Cr1 C10 166.7(3) . .
C9 Cr1 C10 39.0(2) . .
C8 Cr1 C10 67.9(2) . .
C7 Cr1 C10 79.8(2) . .
C36 Cr1 C6 165.9(3) . .
C35 Cr1 C6 105.1(3) . .
C9 Cr1 C6 80.0(2) . .
C8 Cr1 C6 67.4(3) . .
C7 Cr1 C6 37.5(2) . .
C10 Cr1 C6 66.5(2) . .
C36 Cr1 C5 136.5(3) . .
C35 Cr1 C5 139.2(3) . .
C9 Cr1 C5 68.0(2) . .
C8 Cr1 C5 79.0(2) . .
C7 Cr1 C5 66.7(2) . .
C10 Cr1 C5 36.7(2) . .
C6 Cr1 C5 36.3(2) . .
C36 Cr1 P2 90.2(2) . .
C35 Cr1 P2 91.6(2) . .
C9 Cr1 P2 135.68(19) . .
C8 Cr1 P2 164.85(17) . .
C7 Cr1 P2 134.2(2) . .
C10 Cr1 P2 99.90(16) . .
C6 Cr1 P2 100.00(18) . .
C5 Cr1 P2 85.82(15) . .
Rh1 Cl1 Rh1 80.14(5) 2 .
C10 P1 C11 101.7(3) . .
C10 P1 C17 109.6(3) . .
C11 P1 C17 104.4(3) . .
C10 P1 Rh1 105.64(19) . .
C11 P1 Rh1 111.14(18) . .
C17 P1 Rh1 122.5(3) . .
C29 P2 C23 100.6(3) . .
C29 P2 C4 101.1(3) . .
C23 P2 C4 103.5(3) . .
C29 P2 Cr1 115.5(2) . .
C23 P2 Cr1 121.1(3) . .
C4 P2 Cr1 112.43(19) . .
C2 C1 C5 124.4(5) . .
C2 C1 Rh1 73.3(4) . .
C5 C1 Rh1 115.1(4) . .
C1 C2 C4 124.7(5) . .
C1 C2 C3 119.1(6) . .
C4 C2 C3 111.2(6) . .
C1 C2 Rh1 69.0(3) . .
C4 C2 Rh1 112.3(4) . .
C3 C2 Rh1 111.8(4) . .
C2 C4 P2 112.3(4) . .
C6 C5 C10 120.9(5) . .
C6 C5 C1 119.9(5) . .
C10 C5 C1 119.2(5) . .
C6 C5 Cr1 71.1(3) . .
C10 C5 Cr1 70.6(3) . .
C1 C5 Cr1 131.4(4) . .
C5 C6 C7 119.9(6) . .
C5 C6 Cr1 72.6(3) . .
C7 C6 Cr1 69.6(3) . .
C8 C7 C6 119.7(6) . .
C8 C7 Cr1 70.6(4) . .
C6 C7 Cr1 72.9(4) . .
C9 C8 C7 121.5(6) . .
C9 C8 Cr1 71.3(4) . .
C7 C8 Cr1 71.8(4) . .
C8 C9 C10 119.5(6) . .
C8 C9 Cr1 71.8(4) . .
C10 C9 Cr1 72.5(3) . .
C5 C10 C9 118.5(5) . .
C5 C10 P1 113.6(4) . .
C9 C10 P1 127.0(4) . .
C5 C10 Cr1 72.7(3) . .
C9 C10 Cr1 68.5(3) . .
P1 C10 Cr1 139.7(3) . .
C12 C11 C16 118.3(6) . .
C12 C11 P1 118.8(5) . .
C16 C11 P1 122.6(5) . .
C11 C12 C13 121.1(7) . .
C14 C13 C12 118.4(8) . .
C13 C14 C15 121.0(7) . .
C16 C15 C14 119.4(8) . .
C15 C16 C11 121.6(8) . .
C22 C17 C18 117.8(7) . .
C22 C17 P1 124.3(7) . .
C18 C17 P1 117.9(6) . .
C17 C18 C19 122.1(10) . .
C20 C19 C18 118.6(13) . .
C19 C20 C21 119.5(11) . .
C20 C21 C22 120.9(13) . .
C17 C22 C21 121.0(12) . .
C24 C23 C28 117.6(7) . .
C24 C23 P2 121.6(6) . .
C28 C23 P2 120.8(6) . .
C23 C24 C25 122.3(8) . .
C26 C25 C24 119.9(10) . .
C25 C26 C27 119.4(8) . .
C28 C27 C26 120.6(8) . .
C27 C28 C23 120.2(8) . .
C34 C29 C30 117.9(6) . .
C34 C29 P2 123.1(5) . .
C30 C29 P2 118.9(5) . .
C29 C30 C31 119.0(7) . .
C32 C31 C30 121.2(8) . .
C31 C32 C33 119.6(7) . .
C32 C33 C34 121.2(9) . .
C33 C34 C29 121.0(8) . .
O1 C35 Cr1 178.7(7) . .
O2 C36 Cr1 177.7(7) . .
C38 C37 C42 123.4(16) . .
C37 C38 C39 118.8(15) . .
C38 C39 C40 123.0(15) . .
C39 C40 C41 119.5(14) . .
C40 C41 C42 116.4(15) . .
C37 C42 C41 118.4(16) . .
C48 C43 C44 120(2) . .
C43 C44 C45 112(2) . .
C44 C45 C46 125(2) . .
C47 C46 C45 111(3) . .
C46 C47 C48 128(3) . .
C47 C48 C43 123(2) . .

loop_
_geom_bond_atom_site_label_1
_geom_bond_atom_site_label_2
_geom_bond_distance
_geom_bond_site_symmetry_2
Rh1 C1 2.099(6) .
Rh1 C2 2.153(6) .
Rh1 P1 2.1976(16) .
Rh1 Cl1 2.3835(17) 2
Rh1 Cl1 2.4640(16) .
Rh1 Rh1 3.1209(12) 2
Cr1 C36 1.830(7) .
Cr1 C35 1.831(7) .
Cr1 C9 2.156(6) .
Cr1 C8 2.162(6) .
Cr1 C7 2.178(6) .
Cr1 C10 2.211(5) .
Cr1 C6 2.220(6) .
Cr1 C5 2.238(5) .
Cr1 P2 2.278(2) .
Cl1 Rh1 2.3835(17) 2
P1 C10 1.796(6) .
P1 C11 1.821(6) .
P1 C17 1.843(6) .
P2 C29 1.814(6) .
P2 C23 1.829(6) .
P2 C4 1.858(6) .
O1 C35 1.157(7) .
O2 C36 1.155(8) .
C1 C2 1.373(9) .
C1 C5 1.515(8) .
C2 C4 1.526(8) .
C2 C3 1.528(9) .
C5 C6 1.390(8) .
C5 C10 1.401(8) .
C6 C7 1.415(9) .
C7 C8 1.396(9) .
C8 C9 1.367(9) .
C9 C10 1.460(8) .
C11 C12 1.362(9) .
C11 C16 1.370(9) .
C12 C13 1.423(10) .
C13 C14 1.343(12) .
C14 C15 1.386(14) .
C15 C16 1.367(11) .
C17 C22 1.324(11) .
C17 C18 1.359(12) .
C18 C19 1.405(12) .
C19 C20 1.32(2) .
C20 C21 1.36(2) .
C21 C22 1.378(14) .
C23 C24 1.341(10) .
C23 C28 1.396(10) .
C24 C25 1.380(11) .
C25 C26 1.343(14) .
C26 C27 1.371(13) .
C27 C28 1.364(11) .
C29 C34 1.391(11) .
C29 C30 1.391(9) .
C30 C31 1.397(10) .
C31 C32 1.346(13) .
C32 C33 1.352(12) .
C33 C34 1.353(11) .
C37 C38 1.260(17) .
C37 C42 1.33(2) .
C38 C39 1.272(16) .
C39 C40 1.332(19) .
C40 C41 1.334(18) .
C41 C42 1.38(2) .
C43 C48 1.31(2) .
C43 C44 1.38(3) .
C44 C45 1.38(3) .
C45 C46 1.45(4) .
C46 C47 1.21(4) .
C47 C48 1.27(2) .
